data_7227031
loop_
_publ_author_name
'Dong, Yu-Bin'
'Zhu, Neng-Xiu'
'Zhao, Chao-Wei'
'Yang, Jing'
'Wang, Xue-Ru'
'Ma, Jian-Ping'

_publ_section_title
;
 Synthesis, structure and multifunctional catalytic properties of
 Cu(I)-coordination polymer with outer-hanging CuBr2
;
_journal_name_full 'RSC Adv.'
_journal_paper_doi 10.1039/C6RA20767G
_journal_year 2016
_chemical_formula_sum 'C23 H22 Br2 Cu2 N4'
_chemical_formula_weight 641.35
_chemical_name_systematic
; 
 ? 
;
_space_group_IT_number 2
_symmetry_cell_setting triclinic
_symmetry_space_group_name_Hall '-P 1'
_symmetry_space_group_name_H-M 'P -1'
_atom_sites_solution_hydrogens geom
_atom_sites_solution_primary direct
_atom_sites_solution_secondary difmap
_audit_creation_method SHELXL-97
_audit_update_record
;
2016-02-17 deposited with the CCDC.
2016-11-08 downloaded from the CCDC.
;
_cell_angle_alpha 68.908(4)
_cell_angle_beta 64.794(4)
_cell_angle_gamma 76.046(4)
_cell_formula_units_Z 2
_cell_length_a 10.749(3)
_cell_length_b 10.987(3)
_cell_length_c 11.774(3)
_cell_measurement_reflns_used 852
_cell_measurement_temperature 298(2)
_cell_measurement_theta_max 19.352
_cell_measurement_theta_min 2.377
_cell_volume 1167.4(5)
_computing_cell_refinement 'Bruker SMART'
_computing_data_collection 'Bruker SMART'
_computing_data_reduction 'Bruker SHELXTL'
_computing_molecular_graphics 'Bruker SHELXTL'
_computing_publication_material 'Bruker SHELXTL'
_computing_structure_refinement 'SHELXL-97 (Sheldrick, 1997)'
_computing_structure_solution 'SHELXS-97 (Sheldrick, 1990)'
_diffrn_ambient_temperature 298(2)
_diffrn_measured_fraction_theta_full 0.988
_diffrn_measured_fraction_theta_max 0.988
_diffrn_measurement_device_type 'CCD area detector'
_diffrn_measurement_method 'phi and omega scans'
_diffrn_radiation_monochromator graphite
_diffrn_radiation_source 'fine-focus sealed tube'
_diffrn_radiation_type MoK\a
_diffrn_radiation_wavelength 0.71073
_diffrn_reflns_av_R_equivalents 0.0390
_diffrn_reflns_av_sigmaI/netI 0.1360
_diffrn_reflns_limit_h_max 12
_diffrn_reflns_limit_h_min -12
_diffrn_reflns_limit_k_max 9
_diffrn_reflns_limit_k_min -13
_diffrn_reflns_limit_l_max 14
_diffrn_reflns_limit_l_min -13
_diffrn_reflns_number 6037
_diffrn_reflns_theta_full 25.10
_diffrn_reflns_theta_max 25.10
_diffrn_reflns_theta_min 2.00
_exptl_absorpt_coefficient_mu 5.262
_exptl_absorpt_correction_T_max 0.6782
_exptl_absorpt_correction_T_min 0.4347
_exptl_absorpt_correction_type multi-scan
_exptl_absorpt_process_details sadabs
_exptl_crystal_colour yellow
_exptl_crystal_density_diffrn 1.824
_exptl_crystal_density_method 'not measured'
_exptl_crystal_description bar
_exptl_crystal_F_000 632
_exptl_crystal_size_max 0.19
_exptl_crystal_size_mid 0.12
_exptl_crystal_size_min 0.08
_refine_diff_density_max 0.514
_refine_diff_density_min -0.472
_refine_diff_density_rms 0.089
_refine_ls_extinction_method none
_refine_ls_goodness_of_fit_ref 0.783
_refine_ls_hydrogen_treatment mixed
_refine_ls_matrix_type full
_refine_ls_number_parameters 310
_refine_ls_number_reflns 4103
_refine_ls_number_restraints 36
_refine_ls_restrained_S_all 0.783
_refine_ls_R_factor_all 0.1236
_refine_ls_R_factor_gt 0.0513
_refine_ls_shift/su_max 0.001
_refine_ls_shift/su_mean 0.000
_refine_ls_structure_factor_coef Fsqd
_refine_ls_weighting_details 'calc w=1/[\s^2^(Fo^2^)+(0.0331P)^2^+0.0000P] where P=(Fo^2^+2Fc^2^)/3'
_refine_ls_weighting_scheme calc
_refine_ls_wR_factor_gt 0.0853
_refine_ls_wR_factor_ref 0.1014
_reflns_number_gt 1870
_reflns_number_total 4103
_reflns_threshold_expression >2sigma(I)
_cod_data_source_file c6ra20767g2.cif
_cod_data_source_block 140901dm
_cod_depositor_comments
;
The following automatic conversions were performed:

'_symmetry_cell_setting' value 'Triclinic' changed to 'triclinic'
according to
/usr/data/users/saulius/crontab/automatic-downloads/rss-feeds/RSC/lib/dictionaries/cif_core.dic
dictionary named 'cif_core.dic' version 2.4.2 from 2011-04-26.

Automatic conversion script
Id: cif_fix_values 4268 2015-11-12 08:31:59Z antanas 
;
_cod_original_cell_volume 1167.5(5)
_cod_original_sg_symbol_H-M P-1
_cod_database_code 7227031

loop_
_symmetry_equiv_pos_as_xyz
'x, y, z'
'-x, -y, -z'

loop_
_atom_site_label
_atom_site_type_symbol
_atom_site_fract_x
_atom_site_fract_y
_atom_site_fract_z
_atom_site_U_iso_or_equiv
_atom_site_adp_type
_atom_site_occupancy
_atom_site_symmetry_multiplicity
_atom_site_calc_flag
_atom_site_refinement_flags
_atom_site_disorder_group
Br1 Br 1.24294(9) 1.23729(8) 0.61435(7) 0.0633(3) Uani 1 1 d . .
Br2 Br 1.15887(10) 1.60648(10) 0.38447(9) 0.0929(4) Uani 1 1 d . .
C1 C 0.9234(7) 1.1940(7) 1.0660(7) 0.049(2) Uani 1 1 d . .
H1 H 0.9395 1.2251 1.1217 0.058 Uiso 1 1 calc R .
C2 C 0.8372(7) 1.1032(7) 1.1040(7) 0.053(2) Uani 1 1 d . .
H2 H 0.7847 1.0598 1.1899 0.063 Uiso 1 1 calc R .
C3 C 0.9301(7) 1.1677(7) 0.8907(7) 0.050(2) Uani 1 1 d . .
H3 H 0.9514 1.1769 0.8029 0.060 Uiso 1 1 calc R .
C4 C 0.7633(7) 1.0017(6) 0.9840(7) 0.0350(17) Uani 1 1 d . .
C5 C 0.6656(7) 0.9371(7) 1.0979(6) 0.042(2) Uani 1 1 d . .
H5 H 0.6516 0.9482 1.1773 0.051 Uiso 1 1 calc R .
C6 C 0.5875(7) 0.8554(6) 1.0953(6) 0.044(2) Uani 1 1 d . .
H6 H 0.5204 0.8119 1.1721 0.053 Uiso 1 1 calc R .
C7 C 0.6114(7) 0.8401(6) 0.9769(6) 0.0359(18) Uani 1 1 d . .
C8 C 0.7123(7) 0.9030(7) 0.8603(6) 0.0400(19) Uani 1 1 d . .
C9 C 0.7886(7) 0.9848(6) 0.8655(6) 0.044(2) Uani 1 1 d . .
H9 H 0.8564 1.0280 0.7893 0.053 Uiso 1 1 calc R .
C10 C 0.7184(8) 0.8676(7) 0.7441(6) 0.048(2) Uani 1 1 d . .
C11 C 0.6010(7) 0.7773(7) 0.8124(6) 0.042(2) Uani 1 1 d . .
C12 C 0.5420(7) 0.7613(6) 0.9474(6) 0.0371(18) Uani 1 1 d . .
C13 C 0.4317(7) 0.6865(6) 1.0288(6) 0.045(2) Uani 1 1 d . .
H13 H 0.3918 0.6762 1.1185 0.054 Uiso 1 1 calc R .
C14 C 0.3836(7) 0.6282(6) 0.9713(7) 0.045(2) Uani 1 1 d . .
H14 H 0.3090 0.5788 1.0234 0.054 Uiso 1 1 calc R .
C15 C 0.4431(7) 0.6411(6) 0.8394(6) 0.0378(18) Uani 1 1 d . .
C16 C 0.5539(7) 0.7136(7) 0.7580(6) 0.047(2) Uani 1 1 d . .
H16 H 0.5958 0.7196 0.6691 0.056 Uiso 1 1 calc R .
C17 C 0.2847(8) 0.5043(8) 0.8477(7) 0.064(3) Uani 1 1 d . .
H17 H 0.2381 0.4867 0.9281 0.077 Uiso 1 1 d R .
C20 C 0.8600(8) 0.7931(8) 0.6836(7) 0.064(3) Uani 1 1 d . .
H20A H 0.8608 0.7751 0.6085 0.076 Uiso 1 1 calc R .
H20B H 0.9309 0.8509 0.6512 0.076 Uiso 1 1 calc R .
C21 C 0.8996(8) 0.6650(8) 0.7732(8) 0.079(3) Uani 1 1 d . .
H21A H 0.8832 0.6774 0.8553 0.119 Uiso 1 1 calc R .
H21B H 0.9958 0.6374 0.7325 0.119 Uiso 1 1 calc R .
H21C H 0.8450 0.5992 0.7884 0.119 Uiso 1 1 calc R .
C22 C 0.6798(8) 0.9854(8) 0.6379(7) 0.070(3) Uani 1 1 d . .
H22A H 0.6630 0.9508 0.5812 0.084 Uiso 1 1 calc R .
H22B H 0.5938 1.0322 0.6817 0.084 Uiso 1 1 calc R .
C23 C 0.7815(12) 1.0789(10) 0.5560(9) 0.137(5) Uani 1 1 d . .
H23A H 0.7705 1.1409 0.6008 0.205 Uiso 1 1 calc R .
H23B H 0.7684 1.1245 0.4748 0.205 Uiso 1 1 calc R .
H23C H 0.8727 1.0332 0.5384 0.205 Uiso 1 1 calc R .
Cu1 Cu 1.13094(10) 1.33972(9) 0.82370(9) 0.0608(3) Uani 1 1 d . .
Cu2 Cu 1.08466(12) 1.40153(10) 0.54748(9) 0.0746(4) Uani 1 1 d . .
N1 N 0.9832(6) 1.2325(6) 0.9320(5) 0.0496(17) Uani 1 1 d . .
N2 N 0.8417(6) 1.0874(5) 0.9918(5) 0.0389(15) Uani 1 1 d . .
N3 N 0.3903(6) 0.5790(6) 0.7842(5) 0.0468(17) Uani 1 1 d . .
N4 N 0.268(3) 0.446(3) 0.782(3) 0.040(9) Uani 0.40(2) 1 d PU 1
C18 C 0.461(3) 0.551(2) 0.6625(19) 0.041(7) Uani 0.40(2) 1 d PU 1
H18 H 0.5434 0.5807 0.5971 0.049 Uiso 0.40(2) 1 calc PR 1
C19 C 0.385(3) 0.474(3) 0.661(2) 0.065(8) Uani 0.40(2) 1 d PU 1
H19 H 0.4056 0.4413 0.5918 0.078 Uiso 0.40(2) 1 calc PR 1
C19' C 0.3262(17) 0.5372(17) 0.6477(13) 0.048(5) Uani 0.60(2) 1 d PU 2
H19' H 0.3287 0.5320 0.5697 0.058 Uiso 0.60(2) 1 calc PR 2
C18' C 0.402(2) 0.6141(19) 0.6578(15) 0.064(5) Uani 0.60(2) 1 d PU 2
H18' H 0.4527 0.6796 0.5891 0.077 Uiso 0.60(2) 1 calc PR 2
N4' N 0.251(2) 0.473(2) 0.764(2) 0.041(6) Uani 0.60(2) 1 d PU 2

loop_
_atom_site_aniso_label
_atom_site_aniso_U_11
_atom_site_aniso_U_22
_atom_site_aniso_U_33
_atom_site_aniso_U_23
_atom_site_aniso_U_13
_atom_site_aniso_U_12
Br1 0.0727(7) 0.0712(6) 0.0495(5) -0.0068(4) -0.0248(4) -0.0269(5)
Br2 0.0769(8) 0.0932(8) 0.0828(7) 0.0192(6) -0.0288(6) -0.0363(6)
C1 0.048(6) 0.055(5) 0.065(5) -0.034(5) -0.024(4) -0.013(4)
C2 0.051(6) 0.071(6) 0.048(5) -0.029(4) -0.012(4) -0.021(5)
C3 0.045(5) 0.060(5) 0.046(4) -0.015(4) -0.007(4) -0.028(4)
C4 0.032(5) 0.037(4) 0.049(4) -0.019(4) -0.020(4) -0.006(4)
C5 0.046(5) 0.061(5) 0.027(4) -0.016(4) -0.013(4) -0.014(4)
C6 0.043(5) 0.049(5) 0.042(4) -0.004(4) -0.015(4) -0.023(4)
C7 0.031(5) 0.044(5) 0.040(4) -0.017(4) -0.014(4) -0.011(4)
C8 0.039(5) 0.050(5) 0.036(4) -0.020(4) -0.008(4) -0.015(4)
C9 0.037(5) 0.055(5) 0.043(4) -0.017(4) -0.004(4) -0.025(4)
C10 0.049(6) 0.065(5) 0.037(4) -0.022(4) -0.001(4) -0.036(5)
C11 0.030(5) 0.052(5) 0.050(5) -0.023(4) -0.005(4) -0.020(4)
C12 0.040(5) 0.038(4) 0.041(4) -0.014(4) -0.017(4) -0.011(4)
C13 0.031(5) 0.052(5) 0.044(4) -0.013(4) -0.001(4) -0.017(4)
C14 0.037(5) 0.047(5) 0.059(5) -0.015(4) -0.017(4) -0.022(4)
C15 0.037(5) 0.040(4) 0.044(4) -0.015(4) -0.013(4) -0.016(4)
C16 0.051(6) 0.061(5) 0.037(4) -0.021(4) -0.008(4) -0.026(4)
C17 0.062(6) 0.086(6) 0.055(5) -0.026(5) -0.008(4) -0.044(5)
C20 0.042(6) 0.093(7) 0.065(6) -0.045(6) 0.005(5) -0.035(5)
C21 0.053(7) 0.092(7) 0.101(7) -0.047(6) -0.016(6) -0.018(6)
C22 0.074(7) 0.088(7) 0.056(5) -0.015(5) -0.012(5) -0.053(6)
C23 0.181(13) 0.123(10) 0.114(8) 0.009(8) -0.072(8) -0.067(9)
Cu1 0.0598(8) 0.0593(7) 0.0774(7) -0.0133(6) -0.0311(6) -0.0310(6)
Cu2 0.0883(9) 0.0755(8) 0.0612(7) -0.0110(6) -0.0309(6) -0.0186(7)
N1 0.056(5) 0.059(4) 0.050(4) -0.021(3) -0.017(3) -0.033(4)
N2 0.049(4) 0.041(4) 0.040(3) -0.013(3) -0.023(3) -0.014(3)
N3 0.043(4) 0.057(4) 0.048(4) -0.011(3) -0.015(3) -0.028(3)
N4 0.040(10) 0.041(10) 0.045(10) -0.011(5) -0.019(5) -0.011(5)
C18 0.039(8) 0.043(8) 0.048(8) -0.018(5) -0.012(5) -0.015(5)
C19 0.069(9) 0.067(9) 0.068(9) -0.026(5) -0.025(5) -0.013(5)
C19' 0.053(7) 0.053(6) 0.048(6) -0.013(4) -0.025(4) -0.015(4)
C18' 0.065(7) 0.063(7) 0.070(7) -0.016(4) -0.028(5) -0.018(5)
N4' 0.043(7) 0.040(7) 0.050(7) -0.011(4) -0.021(5) -0.016(4)

loop_
_atom_type_symbol
_atom_type_description
_atom_type_scat_dispersion_real
_atom_type_scat_dispersion_imag
_atom_type_scat_source
C C 0.0033 0.0016 'International Tables Vol C Tables 4.2.6.8 and 6.1.1.4'
H H 0.0000 0.0000 'International Tables Vol C Tables 4.2.6.8 and 6.1.1.4'
N N 0.0061 0.0033 'International Tables Vol C Tables 4.2.6.8 and 6.1.1.4'
Cu Cu 0.3201 1.2651 'International Tables Vol C Tables 4.2.6.8 and 6.1.1.4'
Br Br -0.2901 2.4595 'International Tables Vol C Tables 4.2.6.8 and 6.1.1.4'

loop_
_geom_angle_atom_site_label_1
_geom_angle_atom_site_label_2
_geom_angle_atom_site_label_3
_geom_angle
_geom_angle_site_symmetry_1
_geom_angle_site_symmetry_3
Cu2 Br1 Cu1 80.56(4) . .
Cu2 Br2 Cu2 68.37(5) 2_786 .
C2 C1 N1 108.8(6) . .
C2 C1 H1 125.6 . .
N1 C1 H1 125.6 . .
C1 C2 N2 107.0(6) . .
C1 C2 H2 126.5 . .
N2 C2 H2 126.5 . .
N1 C3 N2 111.0(6) . .
N1 C3 H3 124.5 . .
N2 C3 H3 124.5 . .
C5 C4 C9 121.2(6) . .
C5 C4 N2 118.2(6) . .
C9 C4 N2 120.6(6) . .
C4 C5 C6 120.4(6) . .
C4 C5 H5 119.8 . .
C6 C5 H5 119.8 . .
C7 C6 C5 118.4(6) . .
C7 C6 H6 120.8 . .
C5 C6 H6 120.8 . .
C6 C7 C8 122.1(6) . .
C6 C7 C12 129.1(6) . .
C8 C7 C12 108.8(6) . .
C9 C8 C7 118.3(6) . .
C9 C8 C10 130.4(6) . .
C7 C8 C10 111.2(5) . .
C4 C9 C8 119.6(6) . .
C4 C9 H9 120.2 . .
C8 C9 H9 120.2 . .
C8 C10 C11 100.8(5) . .
C8 C10 C20 110.7(6) . .
C11 C10 C20 111.5(6) . .
C8 C10 C22 114.5(6) . .
C11 C10 C22 107.2(6) . .
C20 C10 C22 111.7(6) . .
C16 C11 C12 120.2(6) . .
C16 C11 C10 129.0(6) . .
C12 C11 C10 110.8(5) . .
C13 C12 C11 121.1(6) . .
C13 C12 C7 130.6(6) . .
C11 C12 C7 108.3(5) . .
C14 C13 C12 117.5(6) . .
C14 C13 H13 121.3 . .
C12 C13 H13 121.3 . .
C15 C14 C13 121.7(6) . .
C15 C14 H14 119.1 . .
C13 C14 H14 119.1 . .
C14 C15 C16 121.3(6) . .
C14 C15 N3 119.8(6) . .
C16 C15 N3 118.9(6) . .
C15 C16 C11 118.2(6) . .
C15 C16 H16 120.9 . .
C11 C16 H16 120.9 . .
N4 C17 N3 116.0(15) . .
N4 C17 N4' 15.3(18) . .
N3 C17 N4' 111.9(10) . .
N4 C17 H17 118.8 . .
N3 C17 H17 124.7 . .
N4' C17 H17 123.0 . .
C21 C20 C10 116.7(6) . .
C21 C20 H20A 108.1 . .
C10 C20 H20A 108.1 . .
C21 C20 H20B 108.1 . .
C10 C20 H20B 108.1 . .
H20A C20 H20B 107.3 . .
C20 C21 H21A 109.5 . .
C20 C21 H21B 109.5 . .
H21A C21 H21B 109.5 . .
C20 C21 H21C 109.5 . .
H21A C21 H21C 109.5 . .
H21B C21 H21C 109.5 . .
C23 C22 C10 116.1(7) . .
C23 C22 H22A 108.3 . .
C10 C22 H22A 108.3 . .
C23 C22 H22B 108.3 . .
C10 C22 H22B 108.3 . .
H22A C22 H22B 107.4 . .
C22 C23 H23A 109.5 . .
C22 C23 H23B 109.5 . .
H23A C23 H23B 109.5 . .
C22 C23 H23C 109.5 . .
H23A C23 H23C 109.5 . .
H23B C23 H23C 109.5 . .
N4 Cu1 N1 157.7(10) 1_665 .
N4 Cu1 N4' 10.7(13) 1_665 1_665
N1 Cu1 N4' 160.3(6) . 1_665
N4 Cu1 Br1 101.3(9) 1_665 .
N1 Cu1 Br1 98.64(17) . .
N4' Cu1 Br1 101.0(6) 1_665 .
Br1 Cu2 Br2 127.51(5) . 2_786
Br1 Cu2 Br2 120.81(6) . .
Br2 Cu2 Br2 111.63(5) 2_786 .
Br1 Cu2 Cu2 175.85(7) . 2_786
Br2 Cu2 Cu2 56.05(5) 2_786 2_786
Br2 Cu2 Cu2 55.57(4) . 2_786
C3 N1 C1 106.4(5) . .
C3 N1 Cu1 125.4(5) . .
C1 N1 Cu1 127.8(4) . .
C3 N2 C2 106.8(5) . .
C3 N2 C4 126.5(6) . .
C2 N2 C4 126.7(5) . .
C17 N3 C18' 102.6(8) . .
C17 N3 C18 104.3(9) . .
C18' N3 C18 34.5(9) . .
C17 N3 C15 127.3(6) . .
C18' N3 C15 127.0(8) . .
C18 N3 C15 126.1(9) . .
C17 N4 C19 103(2) . .
C17 N4 Cu1 131(2) . 1_445
C19 N4 Cu1 126(2) . 1_445
C19 C18 N3 105.6(17) . .
C19 C18 H18 127.2 . .
N3 C18 H18 127.2 . .
C18 C19 N4 111(2) . .
C18 C19 H19 124.6 . .
N4 C19 H19 124.6 . .
N4' C19' C18' 108.9(15) . .
N4' C19' H19' 125.5 . .
C18' C19' H19' 125.5 . .
N3 C18' C19' 108.7(12) . .
N3 C18' H18' 125.7 . .
C19' C18' H18' 125.7 . .
C19' N4' C17 106.1(15) . .
C19' N4' Cu1 131.6(16) . 1_445
C17 N4' Cu1 121.7(13) . 1_445

loop_
_geom_bond_atom_site_label_1
_geom_bond_atom_site_label_2
_geom_bond_distance
_geom_bond_site_symmetry_2
Br1 Cu2 2.3258(15) .
Br1 Cu1 2.7581(14) .
Br2 Cu2 2.4034(16) 2_786
Br2 Cu2 2.4171(14) .
C1 C2 1.351(8) .
C1 N1 1.367(7) .
C1 H1 0.9300 .
C2 N2 1.374(7) .
C2 H2 0.9300 .
C3 N1 1.323(7) .
C3 N2 1.335(7) .
C3 H3 0.9300 .
C4 C5 1.371(8) .
C4 C9 1.377(8) .
C4 N2 1.454(7) .
C5 C6 1.384(8) .
C5 H5 0.9300 .
C6 C7 1.371(8) .
C6 H6 0.9300 .
C7 C8 1.396(8) .
C7 C12 1.475(8) .
C8 C9 1.385(8) .
C8 C10 1.524(8) .
C9 H9 0.9300 .
C10 C11 1.545(8) .
C10 C20 1.546(10) .
C10 C22 1.559(10) .
C11 C16 1.388(8) .
C11 C12 1.398(8) .
C12 C13 1.391(8) .
C13 C14 1.381(8) .
C13 H13 0.9300 .
C14 C15 1.371(8) .
C14 H14 0.9300 .
C15 C16 1.382(8) .
C15 N3 1.425(7) .
C16 H16 0.9300 .
C17 N4 1.26(3) .
C17 N3 1.344(7) .
C17 N4' 1.35(2) .
C17 H17 0.8342 .
C20 C21 1.516(10) .
C20 H20A 0.9700 .
C20 H20B 0.9700 .
C21 H21A 0.9600 .
C21 H21B 0.9600 .
C21 H21C 0.9600 .
C22 C23 1.453(10) .
C22 H22A 0.9700 .
C22 H22B 0.9700 .
C23 H23A 0.9600 .
C23 H23B 0.9600 .
C23 H23C 0.9600 .
Cu1 N4 1.89(3) 1_665
Cu1 N1 1.906(5) .
Cu1 N4' 1.93(2) 1_665
Cu2 Br2 2.4034(16) 2_786
Cu2 Cu2 2.709(2) 2_786
N3 C18' 1.354(15) .
N3 C18 1.42(2) .
N4 C19 1.43(4) .
N4 Cu1 1.89(3) 1_445
C18 C19 1.32(3) .
C18 H18 0.9300 .
C19 H19 0.9300 .
C19' N4' 1.28(2) .
C19' C18' 1.369(17) .
C19' H19' 0.9300 .
C18' H18' 0.9300 .
N4' Cu1 1.93(2) 1_445

loop_
_geom_torsion_atom_site_label_1
_geom_torsion_atom_site_label_2
_geom_torsion_atom_site_label_3
_geom_torsion_atom_site_label_4
_geom_torsion
_geom_torsion_site_symmetry_1
_geom_torsion_site_symmetry_4
N1 C1 C2 N2 -1.2(9) . .
C9 C4 C5 C6 -1.6(11) . .
N2 C4 C5 C6 179.4(6) . .
C4 C5 C6 C7 0.6(11) . .
C5 C6 C7 C8 0.7(11) . .
C5 C6 C7 C12 -179.0(7) . .
C6 C7 C8 C9 -1.0(11) . .
C12 C7 C8 C9 178.7(6) . .
C6 C7 C8 C10 179.3(7) . .
C12 C7 C8 C10 -1.0(9) . .
C5 C4 C9 C8 1.2(11) . .
N2 C4 C9 C8 -179.8(6) . .
C7 C8 C9 C4 0.0(11) . .
C10 C8 C9 C4 179.7(7) . .
C9 C8 C10 C11 -178.0(8) . .
C7 C8 C10 C11 1.7(8) . .
C9 C8 C10 C20 64.0(10) . .
C7 C8 C10 C20 -116.3(7) . .
C9 C8 C10 C22 -63.4(11) . .
C7 C8 C10 C22 116.3(7) . .
C8 C10 C11 C16 179.4(7) . .
C20 C10 C11 C16 -63.1(11) . .
C22 C10 C11 C16 59.4(10) . .
C8 C10 C11 C12 -1.8(8) . .
C20 C10 C11 C12 115.6(7) . .
C22 C10 C11 C12 -121.9(7) . .
C16 C11 C12 C13 -2.8(11) . .
C10 C11 C12 C13 178.3(7) . .
C16 C11 C12 C7 -179.8(7) . .
C10 C11 C12 C7 1.4(9) . .
C6 C7 C12 C13 2.9(13) . .
C8 C7 C12 C13 -176.8(8) . .
C6 C7 C12 C11 179.5(7) . .
C8 C7 C12 C11 -0.2(8) . .
C11 C12 C13 C14 0.4(11) . .
C7 C12 C13 C14 176.7(7) . .
C12 C13 C14 C15 1.0(11) . .
C13 C14 C15 C16 -0.1(12) . .
C13 C14 C15 N3 179.9(7) . .
C14 C15 C16 C11 -2.2(11) . .
N3 C15 C16 C11 177.8(6) . .
C12 C11 C16 C15 3.6(11) . .
C10 C11 C16 C15 -177.8(8) . .
C8 C10 C20 C21 59.9(8) . .
C11 C10 C20 C21 -51.4(9) . .
C22 C10 C20 C21 -171.3(6) . .
C8 C10 C22 C23 72.8(9) . .
C11 C10 C22 C23 -176.4(7) . .
C20 C10 C22 C23 -54.0(9) . .
Cu2 Br1 Cu1 N4 -100.5(9) . 1_665
Cu2 Br1 Cu1 N1 89.7(2) . .
Cu2 Br1 Cu1 N4' -89.6(7) . 1_665
Cu1 Br1 Cu2 Br2 -81.48(7) . 2_786
Cu1 Br1 Cu2 Br2 101.36(6) . .
Cu1 Br1 Cu2 Cu2 130.2(10) . 2_786
Cu2 Br2 Cu2 Br1 177.57(8) 2_786 .
Cu2 Br2 Cu2 Br2 0.0 2_786 2_786
N2 C3 N1 C1 -1.4(9) . .
N2 C3 N1 Cu1 171.3(5) . .
C2 C1 N1 C3 1.6(9) . .
C2 C1 N1 Cu1 -170.9(5) . .
N4 Cu1 N1 C3 -173(2) 1_665 .
N4' Cu1 N1 C3 157(2) 1_665 .
Br1 Cu1 N1 C3 -20.5(7) . .
N4 Cu1 N1 C1 -2(3) 1_665 .
N4' Cu1 N1 C1 -32(2) 1_665 .
Br1 Cu1 N1 C1 150.6(6) . .
N1 C3 N2 C2 0.7(9) . .
N1 C3 N2 C4 179.6(6) . .
C1 C2 N2 C3 0.3(8) . .
C1 C2 N2 C4 -178.6(6) . .
C5 C4 N2 C3 -172.7(7) . .
C9 C4 N2 C3 8.3(11) . .
C5 C4 N2 C2 6.0(11) . .
C9 C4 N2 C2 -173.1(7) . .
N4 C17 N3 C18' 27.8(18) . .
N4' C17 N3 C18' 11.7(14) . .
N4 C17 N3 C18 -8(2) . .
N4' C17 N3 C18 -23.8(15) . .
N4 C17 N3 C15 -171.2(16) . .
N4' C17 N3 C15 172.7(11) . .
C14 C15 N3 C17 -0.6(12) . .
C16 C15 N3 C17 179.4(8) . .
C14 C15 N3 C18' 156.0(14) . .
C16 C15 N3 C18' -23.9(16) . .
C14 C15 N3 C18 -160.6(14) . .
C16 C15 N3 C18 19.4(17) . .
N3 C17 N4 C19 6(3) . .
N4' C17 N4 C19 84(8) . .
N3 C17 N4 Cu1 -176.2(18) . 1_445
N4' C17 N4 Cu1 -98(9) . 1_445
C17 N3 C18 C19 5.3(19) . .
C18' N3 C18 C19 -86(2) . .
C15 N3 C18 C19 169.0(15) . .
N3 C18 C19 N4 -2(3) . .
C17 N4 C19 C18 -3(3) . .
Cu1 N4 C19 C18 180(2) 1_445 .
C17 N3 C18' C19' -13.3(15) . .
C18 N3 C18' C19' 84(2) . .
C15 N3 C18' C19' -174.4(10) . .
N4' C19' C18' N3 11(2) . .
C18' C19' N4' C17 -3(2) . .
C18' C19' N4' Cu1 -174.9(14) . 1_445
N4 C17 N4' C19' -114(9) . .
N3 C17 N4' C19' -5.5(19) . .
N4 C17 N4' Cu1 58(7) . 1_445
N3 C17 N4' Cu1 167.1(10) . 1_445
